data_4347168
loop_
_publ_author_name
'Gao, Cong-Li'
'Abella, Laura'
'Tan, Yuan-Zhi'
'Wu, Xin-Zhou'
'Rodr\'iguez-Fortea, Antonio'
'Poblet, Josep M.'
'Xie, Su-Yuan'
'Huang, Rong-Bin'
'Zheng, Lan-Sun'

_publ_section_title
;
 Capturing the Fused-Pentagon C74 by Stepwise Chlorination.
;
_journal_issue 14
_journal_name_full 'Inorganic chemistry'
_journal_page_first 6861
_journal_page_last 6865
_journal_paper_doi 10.1021/acs.inorgchem.5b02824
_journal_volume 55
_journal_year 2016
_chemical_formula_sum 'C81 H8 Cl10'
_chemical_formula_weight 1335.37
_space_group_crystal_system monoclinic
_space_group_IT_number 14
_space_group_name_Hall '-P 2yn'
_space_group_name_H-M_alt 'P 1 21/n 1'
_atom_sites_solution_hydrogens geom
_audit_creation_method SHELXL-2014
_cell_angle_alpha 90
_cell_angle_beta 95.177(5)
_cell_angle_gamma 90
_cell_formula_units_Z 4
_cell_length_a 10.2877(7)
_cell_length_b 19.4374(10)
_cell_length_c 23.9460(11)
_cell_measurement_reflns_used 7834
_cell_measurement_temperature 100(2)
_cell_measurement_theta_max 64.3592
_cell_measurement_theta_min 0.9825
_cell_volume 4768.9(5)
_computing_structure_refinement 'SHELXL-2014 (Sheldrick, 2014)'
_diffrn_ambient_temperature 100(2)
_diffrn_measured_fraction_theta_full 0.907
_diffrn_measured_fraction_theta_max 0.983
_diffrn_measurement_device 'four-circle diffractometer'
_diffrn_measurement_device_type 'SuperNova, Dual, Cu at zero, Atlas'
_diffrn_measurement_method '\w scans'
_diffrn_radiation_monochromator mirror
_diffrn_radiation_probe x-ray
_diffrn_radiation_type CuK\a
_diffrn_radiation_wavelength 1.54184
_diffrn_reflns_av_R_equivalents 0.0364
_diffrn_reflns_av_unetI/netI 0.0457
_diffrn_reflns_Laue_measured_fraction_full 0.907
_diffrn_reflns_Laue_measured_fraction_max 0.983
_diffrn_reflns_limit_h_max 10
_diffrn_reflns_limit_h_min -11
_diffrn_reflns_limit_k_max 22
_diffrn_reflns_limit_k_min -18
_diffrn_reflns_limit_l_max 27
_diffrn_reflns_limit_l_min -17
_diffrn_reflns_number 16153
_diffrn_reflns_point_group_measured_fraction_full 0.907
_diffrn_reflns_point_group_measured_fraction_max 0.983
_diffrn_reflns_theta_full 67.684
_diffrn_reflns_theta_max 64.360
_diffrn_reflns_theta_min 3.707
_diffrn_source 'sealed X-ray tube'
_diffrn_source_type 'SuperNova (Cu) X-ray Source'
_exptl_absorpt_coefficient_mu 5.845
_exptl_absorpt_correction_T_max 1.00000
_exptl_absorpt_correction_T_min 0.91774
_exptl_absorpt_correction_type multi-scan
_exptl_crystal_colour 'clear dark red'
_exptl_crystal_density_diffrn 1.861
_exptl_crystal_description block
_exptl_crystal_F_000 2656
_exptl_crystal_size_max 0.2
_exptl_crystal_size_mid 0.2
_exptl_crystal_size_min 0.15
_refine_diff_density_max 1.717
_refine_diff_density_min -0.701
_refine_diff_density_rms 0.123
_refine_ls_extinction_method none
_refine_ls_goodness_of_fit_ref 1.024
_refine_ls_hydrogen_treatment constr
_refine_ls_matrix_type full
_refine_ls_number_parameters 786
_refine_ls_number_reflns 7834
_refine_ls_number_restraints 0
_refine_ls_restrained_S_all 1.024
_refine_ls_R_factor_all 0.0804
_refine_ls_R_factor_gt 0.0706
_refine_ls_shift/su_max 0.001
_refine_ls_shift/su_mean 0.000
_refine_ls_structure_factor_coef Fsqd
_refine_ls_weighting_details 'w=1/[\s^2^(Fo^2^)+(0.1150P)^2^+17.6730P] where P=(Fo^2^+2Fc^2^)/3'
_refine_ls_weighting_scheme calc
_refine_ls_wR_factor_gt 0.1905
_refine_ls_wR_factor_ref 0.2017
_reflns_Friedel_coverage 0.000
_reflns_number_gt 6689
_reflns_number_total 7834
_reflns_threshold_expression 'I > 2\s(I)'
_cod_data_source_file ic5b02824_si_002.cif
_cod_data_source_block p
_cod_original_sg_symbol_H-M 'P 21/n'
_cod_database_code 4347168
_shelx_space_group_comment
;
The symmetry employed for this shelxl refinement is uniquely defined
by the following loop, which should always be used as a source of
symmetry information in preference to the above space-group names.
They are only intended as comments.
;
_shelxl_version_number 2014-1

loop_
_space_group_symop_operation_xyz
'x, y, z'
'-x+1/2, y+1/2, -z+1/2'
'-x, -y, -z'
'x-1/2, -y-1/2, z-1/2'

loop_
_atom_site_label
_atom_site_type_symbol
_atom_site_fract_x
_atom_site_fract_y
_atom_site_fract_z
_atom_site_U_iso_or_equiv
_atom_site_adp_type
_atom_site_occupancy
_atom_site_site_symmetry_order
_atom_site_calc_flag
_atom_site_refinement_flags_posn
_atom_site_refinement_flags_adp
Cl9 Cl 1.00561(12) 0.75728(6) 0.17551(5) 0.0336(3) Uani 1 1 d . .
Cl2 Cl 0.78389(14) 0.88816(7) 0.55489(5) 0.0389(3) Uani 1 1 d . .
Cl6 Cl 0.40909(14) 0.60465(7) 0.31509(6) 0.0400(3) Uani 1 1 d . .
Cl5 Cl 0.53375(14) 0.61631(7) 0.43394(6) 0.0411(3) Uani 1 1 d . .
Cl8 Cl 0.62988(13) 0.73115(7) 0.09385(5) 0.0366(3) Uani 1 1 d . .
Cl7 Cl 0.33879(13) 0.66743(7) 0.18322(6) 0.0411(3) Uani 1 1 d . .
Cl1 Cl 1.10868(12) 0.85713(7) 0.45849(5) 0.0347(3) Uani 1 1 d . .
Cl3 Cl 0.49980(15) 0.78664(7) 0.53298(6) 0.0428(3) Uani 1 1 d . .
Cl4 Cl 0.29785(13) 0.71233(7) 0.45383(6) 0.0417(3) Uani 1 1 d . .
Cl10 Cl 1.06062(12) 0.70594(6) 0.33248(6) 0.0349(3) Uani 1 1 d . .
C1 C 0.9805(5) 0.9571(2) 0.3363(2) 0.0269(10) Uani 1 1 d . .
C2 C 0.9909(5) 0.8873(3) 0.3514(2) 0.0275(10) Uani 1 1 d . .
C3 C 0.9369(5) 0.9959(3) 0.3827(2) 0.0296(11) Uani 1 1 d . .
C4 C 0.8719(5) 0.9314(3) 0.1855(2) 0.0334(12) Uani 1 1 d . .
C5 C 0.3012(5) 0.9533(3) 0.2937(2) 0.0355(12) Uani 1 1 d . .
C6 C 0.4655(5) 1.0679(3) 0.2689(2) 0.0348(12) Uani 1 1 d . .
C7 C 0.3972(5) 1.0294(3) 0.2254(2) 0.0350(12) Uani 1 1 d . .
C8 C 0.8192(6) 1.0731(2) 0.3144(2) 0.0339(12) Uani 1 1 d . .
C9 C 0.3148(5) 0.9736(3) 0.2377(2) 0.0351(12) Uani 1 1 d . .
C10 C 0.9716(4) 0.8365(2) 0.3108(2) 0.0267(10) Uani 1 1 d . .
C11 C 0.9635(5) 0.8788(3) 0.4129(2) 0.0276(10) Uani 1 1 d . .
C12 C 0.7962(5) 0.9890(3) 0.1742(2) 0.0321(11) Uani 1 1 d . .
C13 C 0.3180(5) 0.9233(3) 0.1933(2) 0.0376(12) Uani 1 1 d . .
C14 C 0.3936(5) 0.8049(3) 0.1812(2) 0.0349(12) Uani 1 1 d . .
C15 C 0.2953(5) 0.8323(3) 0.2627(2) 0.0366(12) Uani 1 1 d . .
C16 C 0.2950(5) 0.8803(3) 0.3078(2) 0.0341(12) Uani 1 1 d . .
C17 C 0.4811(5) 0.6875(3) 0.3309(2) 0.0330(11) Uani 1 1 d . .
C18 C 0.7177(5) 0.7106(2) 0.3143(2) 0.0257(10) Uani 1 1 d . .
C19 C 0.9253(5) 0.7664(2) 0.3264(2) 0.0276(10) Uani 1 1 d . .
C20 C 0.3115(5) 0.8542(3) 0.2055(2) 0.0362(12) Uani 1 1 d . .
C21 C 0.4915(5) 0.8779(3) 0.4476(2) 0.0360(12) Uani 1 1 d . .
C22 C 0.9558(5) 0.8555(2) 0.2546(2) 0.0274(10) Uani 1 1 d . .
C23 C 0.8871(5) 0.8111(3) 0.2080(2) 0.0283(11) Uani 1 1 d . .
C24 C 0.8150(5) 0.7412(2) 0.2852(2) 0.0263(10) Uani 1 1 d . .
C25 C 0.3829(5) 0.7444(3) 0.3218(2) 0.0355(12) Uani 1 1 d . .
C26 C 0.9136(5) 0.9493(3) 0.4267(2) 0.0302(11) Uani 1 1 d . .
C27 C 0.8268(5) 0.8644(3) 0.1682(2) 0.0309(11) Uani 1 1 d . .
C28 C 0.4123(5) 0.7429(3) 0.2180(2) 0.0357(12) Uani 1 1 d . .
C29 C 0.4843(5) 0.8271(3) 0.1478(2) 0.0333(11) Uani 1 1 d . .
C30 C 0.3730(5) 0.7848(3) 0.3679(2) 0.0319(11) Uani 1 1 d . .
C31 C 0.6185(5) 0.7940(3) 0.1493(2) 0.0321(11) Uani 1 1 d . .
C32 C 0.7486(5) 0.7257(2) 0.3736(2) 0.0292(11) Uani 1 1 d . .
C33 C 0.3924(5) 0.9030(3) 0.4056(2) 0.0364(12) Uani 1 1 d . .
C34 C 0.3461(5) 0.7664(3) 0.2690(2) 0.0343(12) Uani 1 1 d . .
C35 C 0.6008(6) 1.0873(3) 0.2628(2) 0.0358(12) Uani 1 1 d . .
C36 C 0.8583(5) 1.0528(3) 0.3715(2) 0.0314(11) Uani 1 1 d . .
C37 C 0.5836(6) 1.0302(3) 0.1686(2) 0.0348(12) Uani 1 1 d . .
C38 C 0.4549(6) 1.0124(3) 0.1741(2) 0.0359(12) Uani 1 1 d . .
C39 C 0.5942(5) 0.9927(3) 0.4503(2) 0.0334(12) Uani 1 1 d . .
C40 C 0.7884(6) 1.0411(3) 0.2170(2) 0.0341(12) Uani 1 1 d . .
C41 C 0.4056(6) 0.9464(3) 0.1550(2) 0.0371(12) Uani 1 1 d . .
C42 C 0.4289(5) 0.7508(3) 0.4206(2) 0.0369(12) Uani 1 1 d . .
C43 C 0.5573(5) 0.7303(3) 0.2370(2) 0.0300(11) Uani 1 1 d . .
C44 C 0.5230(6) 0.6959(3) 0.3966(2) 0.0372(12) Uani 1 1 d . .
C45 C 0.8616(5) 0.8231(3) 0.4182(2) 0.0286(10) Uani 1 1 d . .
C46 C 0.5931(5) 0.9230(3) 0.4669(2) 0.0333(12) Uani 1 1 d . .
C47 C 0.6873(6) 1.0970(2) 0.3114(2) 0.0346(12) Uani 1 1 d . .
C48 C 0.7345(5) 0.9000(3) 0.4806(2) 0.0336(12) Uani 1 1 d . .
C49 C 0.4910(6) 1.0191(3) 0.4148(2) 0.0364(12) Uani 1 1 d . .
C50 C 0.6575(6) 1.0661(3) 0.2136(2) 0.0365(12) Uani 1 1 d . .
C51 C 0.3374(5) 0.8559(3) 0.3628(2) 0.0356(12) Uani 1 1 d . .
C52 C 0.6517(5) 0.7864(3) 0.4443(2) 0.0332(11) Uani 1 1 d . .
C53 C 0.7854(5) 0.7652(2) 0.2313(2) 0.0288(11) Uani 1 1 d . .
C54 C 0.8570(5) 0.7689(2) 0.3800(2) 0.0271(10) Uani 1 1 d . .
C55 C 0.9515(5) 0.9776(3) 0.2799(2) 0.0300(11) Uani 1 1 d . .
C56 C 0.5172(6) 1.0697(3) 0.3725(2) 0.0373(12) Uani 1 1 d . .
C57 C 0.7037(5) 0.8568(3) 0.1412(2) 0.0326(11) Uani 1 1 d . .
C58 C 0.5153(5) 0.8022(3) 0.4594(2) 0.0364(12) Uani 1 1 d . .
C59 C 0.6436(6) 1.0907(3) 0.3668(2) 0.0367(12) Uani 1 1 d . .
C60 C 0.5896(5) 0.7034(2) 0.2916(2) 0.0282(11) Uani 1 1 d . .
C61 C 0.4911(6) 0.8983(3) 0.1336(2) 0.0364(12) Uani 1 1 d . .
C62 C 0.6542(5) 0.7596(2) 0.2060(2) 0.0283(10) Uani 1 1 d . .
C63 C 0.6690(6) 0.9817(3) 0.1443(2) 0.0356(12) Uani 1 1 d . .
C64 C 0.7490(6) 1.0640(3) 0.4044(2) 0.0343(12) Uani 1 1 d . .
C65 C 0.3494(5) 0.9983(3) 0.3356(2) 0.0346(12) Uani 1 1 d . .
C66 C 0.4285(6) 1.0563(3) 0.3236(2) 0.0368(12) Uani 1 1 d . .
C67 C 0.7551(5) 0.8332(3) 0.4502(2) 0.0332(11) Uani 1 1 d . .
C68 C 0.8668(5) 1.0384(2) 0.2685(2) 0.0316(11) Uani 1 1 d . .
C69 C 0.7251(5) 1.0162(3) 0.4455(2) 0.0329(11) Uani 1 1 d . .
C70 C 0.9477(5) 0.9253(3) 0.2394(2) 0.0290(11) Uani 1 1 d . .
C71 C 0.3922(5) 0.9730(3) 0.3924(2) 0.0381(13) Uani 1 1 d . .
C72 C 0.8107(5) 0.9589(3) 0.4576(2) 0.0311(11) Uani 1 1 d . .
C73 C 0.6508(5) 0.7318(3) 0.4080(2) 0.0324(11) Uani 1 1 d . .
C74 C 0.6250(5) 0.9162(3) 0.1289(2) 0.0323(11) Uani 1 1 d . .
C79 C 0.3295(8) 0.9608(5) 0.0041(4) 0.070(2) Uiso 1 1 d . .
H79 H 0.3817 0.9906 -0.0161 0.084 Uiso 1 1 calc R U
C75 C 0.2734(9) 0.8497(5) 0.0395(4) 0.072(2) Uiso 1 1 d . .
H75 H 0.2878 0.8015 0.0433 0.087 Uiso 1 1 calc R U
C80 C 0.3584(9) 0.8919(5) 0.0066(4) 0.078(2) Uiso 1 1 d . .
C77 C 0.1453(10) 0.9481(5) 0.0616(4) 0.082(2) Uiso 1 1 d . .
H77 H 0.0750 0.9671 0.0796 0.098 Uiso 1 1 calc R U
C78 C 0.2281(9) 0.9878(5) 0.0297(4) 0.077(2) Uiso 1 1 d . .
H78 H 0.2118 1.0358 0.0260 0.092 Uiso 1 1 calc R U
C76 C 0.1771(10) 0.8794(5) 0.0636(4) 0.085(3) Uiso 1 1 d . .
H76 H 0.1248 0.8504 0.0843 0.102 Uiso 1 1 calc R U
C81 C 0.4684(10) 0.8641(6) -0.0188(4) 0.092(3) Uiso 1 1 d . .
H81A H 0.4618 0.8764 -0.0587 0.139 Uiso 1 1 calc R U
H81B H 0.4693 0.8140 -0.0149 0.139 Uiso 1 1 calc R U
H81C H 0.5493 0.8832 -0.0002 0.139 Uiso 1 1 calc R U

loop_
_atom_site_aniso_label
_atom_site_aniso_U_11
_atom_site_aniso_U_22
_atom_site_aniso_U_33
_atom_site_aniso_U_23
_atom_site_aniso_U_13
_atom_site_aniso_U_12
Cl9 0.0358(7) 0.0302(6) 0.0367(7) -0.0073(5) 0.0147(5) -0.0031(5)
Cl2 0.0429(7) 0.0451(7) 0.0288(6) -0.0033(5) 0.0035(5) 0.0048(6)
Cl6 0.0413(7) 0.0312(7) 0.0493(8) -0.0037(6) 0.0137(6) -0.0117(5)
Cl5 0.0448(8) 0.0322(7) 0.0479(8) 0.0061(6) 0.0135(6) -0.0008(6)
Cl8 0.0467(7) 0.0329(7) 0.0307(6) -0.0071(5) 0.0055(5) -0.0038(5)
Cl7 0.0371(7) 0.0376(7) 0.0479(8) -0.0084(6) 0.0004(6) -0.0095(6)
Cl1 0.0293(6) 0.0386(7) 0.0352(7) -0.0021(5) -0.0020(5) 0.0024(5)
Cl3 0.0529(8) 0.0414(7) 0.0366(7) 0.0003(6) 0.0185(6) 0.0004(6)
Cl4 0.0379(7) 0.0417(7) 0.0478(8) 0.0051(6) 0.0168(6) -0.0012(6)
Cl10 0.0261(6) 0.0273(6) 0.0513(8) -0.0033(5) 0.0034(5) 0.0039(5)
C1 0.022(2) 0.024(2) 0.034(3) -0.002(2) 0.003(2) -0.0043(19)
C2 0.019(2) 0.032(3) 0.032(3) -0.003(2) 0.0036(19) -0.0020(19)
C3 0.024(2) 0.028(3) 0.037(3) -0.008(2) 0.000(2) -0.006(2)
C4 0.039(3) 0.034(3) 0.030(3) -0.001(2) 0.014(2) -0.010(2)
C5 0.023(3) 0.043(3) 0.041(3) 0.000(2) 0.002(2) 0.010(2)
C6 0.040(3) 0.023(2) 0.041(3) 0.004(2) 0.002(2) 0.010(2)
C7 0.036(3) 0.026(3) 0.043(3) 0.005(2) 0.000(2) 0.011(2)
C8 0.042(3) 0.017(2) 0.042(3) -0.001(2) 0.003(2) -0.006(2)
C9 0.032(3) 0.035(3) 0.038(3) 0.003(2) 0.002(2) 0.013(2)
C10 0.019(2) 0.023(2) 0.039(3) -0.002(2) 0.004(2) 0.0002(18)
C11 0.027(2) 0.027(2) 0.029(3) -0.001(2) 0.001(2) 0.002(2)
C12 0.038(3) 0.029(3) 0.030(3) 0.006(2) 0.007(2) -0.006(2)
C13 0.033(3) 0.037(3) 0.042(3) 0.003(2) 0.001(2) 0.003(2)
C14 0.032(3) 0.032(3) 0.041(3) -0.008(2) 0.003(2) -0.006(2)
C15 0.023(3) 0.039(3) 0.049(3) 0.000(2) 0.010(2) -0.001(2)
C16 0.019(2) 0.039(3) 0.046(3) 0.005(2) 0.009(2) 0.005(2)
C17 0.027(3) 0.026(3) 0.046(3) 0.004(2) 0.007(2) -0.004(2)
C18 0.029(3) 0.016(2) 0.033(3) -0.0020(19) 0.008(2) 0.0013(19)
C19 0.024(2) 0.023(2) 0.036(3) -0.001(2) 0.006(2) 0.0022(19)
C20 0.028(3) 0.038(3) 0.042(3) -0.003(2) 0.002(2) -0.001(2)
C21 0.033(3) 0.048(3) 0.029(3) -0.001(2) 0.014(2) 0.004(2)
C22 0.023(2) 0.026(2) 0.035(3) -0.006(2) 0.009(2) -0.0037(19)
C23 0.032(3) 0.025(2) 0.029(3) -0.006(2) 0.011(2) -0.002(2)
C24 0.026(2) 0.018(2) 0.036(3) -0.006(2) 0.009(2) 0.0026(19)
C25 0.024(3) 0.035(3) 0.049(3) -0.004(2) 0.013(2) -0.006(2)
C26 0.027(3) 0.030(3) 0.032(3) -0.007(2) -0.002(2) -0.001(2)
C27 0.037(3) 0.029(3) 0.029(3) -0.001(2) 0.011(2) -0.006(2)
C28 0.033(3) 0.037(3) 0.037(3) -0.008(2) 0.004(2) -0.012(2)
C29 0.034(3) 0.034(3) 0.031(3) -0.005(2) 0.000(2) -0.005(2)
C30 0.024(2) 0.032(3) 0.041(3) 0.004(2) 0.010(2) -0.004(2)
C31 0.039(3) 0.030(3) 0.028(3) -0.005(2) 0.004(2) -0.006(2)
C32 0.030(3) 0.022(2) 0.036(3) 0.003(2) 0.003(2) 0.002(2)
C33 0.036(3) 0.038(3) 0.038(3) 0.001(2) 0.018(2) 0.005(2)
C34 0.025(3) 0.032(3) 0.047(3) -0.001(2) 0.006(2) -0.003(2)
C35 0.049(3) 0.017(2) 0.042(3) 0.004(2) 0.003(3) 0.003(2)
C36 0.039(3) 0.022(2) 0.033(3) -0.005(2) 0.000(2) -0.004(2)
C37 0.045(3) 0.028(3) 0.032(3) 0.011(2) 0.003(2) 0.000(2)
C38 0.047(3) 0.030(3) 0.031(3) 0.008(2) -0.001(2) 0.004(2)
C39 0.031(3) 0.043(3) 0.027(3) -0.010(2) 0.007(2) 0.006(2)
C40 0.046(3) 0.021(2) 0.036(3) 0.009(2) 0.008(2) -0.008(2)
C41 0.039(3) 0.037(3) 0.034(3) 0.000(2) -0.002(2) 0.004(2)
C42 0.031(3) 0.040(3) 0.042(3) 0.000(2) 0.013(2) 0.001(2)
C43 0.033(3) 0.024(2) 0.034(3) -0.005(2) 0.005(2) -0.005(2)
C44 0.039(3) 0.032(3) 0.043(3) -0.004(2) 0.015(2) -0.006(2)
C45 0.030(3) 0.028(3) 0.028(2) 0.001(2) 0.003(2) -0.001(2)
C46 0.035(3) 0.039(3) 0.028(3) -0.005(2) 0.012(2) 0.003(2)
C47 0.041(3) 0.016(2) 0.045(3) 0.000(2) 0.001(2) 0.004(2)
C48 0.035(3) 0.039(3) 0.027(3) -0.002(2) 0.006(2) 0.004(2)
C49 0.039(3) 0.037(3) 0.034(3) -0.007(2) 0.011(2) 0.011(2)
C50 0.050(3) 0.020(2) 0.040(3) 0.008(2) 0.005(2) 0.000(2)
C51 0.023(2) 0.041(3) 0.045(3) 0.002(2) 0.014(2) -0.001(2)
C52 0.034(3) 0.035(3) 0.031(3) 0.000(2) 0.009(2) 0.000(2)
C53 0.032(3) 0.024(2) 0.031(3) -0.005(2) 0.009(2) -0.001(2)
C54 0.025(2) 0.024(2) 0.032(3) 0.006(2) 0.002(2) 0.0038(19)
C55 0.030(3) 0.024(2) 0.037(3) -0.001(2) 0.008(2) -0.008(2)
C56 0.041(3) 0.027(3) 0.044(3) -0.007(2) 0.007(2) 0.013(2)
C57 0.041(3) 0.031(3) 0.028(3) -0.004(2) 0.012(2) -0.005(2)
C58 0.035(3) 0.040(3) 0.036(3) -0.005(2) 0.014(2) -0.002(2)
C59 0.047(3) 0.022(2) 0.041(3) -0.008(2) 0.004(2) 0.008(2)
C60 0.029(3) 0.021(2) 0.035(3) -0.002(2) 0.007(2) -0.002(2)
C61 0.041(3) 0.038(3) 0.030(3) 0.002(2) 0.001(2) -0.002(2)
C62 0.034(3) 0.020(2) 0.031(3) -0.0055(19) 0.005(2) -0.003(2)
C63 0.046(3) 0.034(3) 0.027(3) 0.005(2) 0.004(2) -0.002(2)
C64 0.043(3) 0.024(2) 0.036(3) -0.012(2) 0.001(2) 0.003(2)
C65 0.027(3) 0.038(3) 0.039(3) -0.003(2) 0.007(2) 0.014(2)
C66 0.040(3) 0.029(3) 0.042(3) -0.002(2) 0.008(2) 0.016(2)
C67 0.039(3) 0.033(3) 0.027(3) -0.002(2) 0.005(2) -0.001(2)
C68 0.039(3) 0.020(2) 0.037(3) -0.001(2) 0.008(2) -0.006(2)
C69 0.037(3) 0.032(3) 0.030(3) -0.010(2) 0.005(2) 0.005(2)
C70 0.023(2) 0.029(3) 0.036(3) 0.003(2) 0.010(2) -0.007(2)
C71 0.028(3) 0.048(3) 0.040(3) -0.009(3) 0.012(2) 0.007(2)
C72 0.036(3) 0.030(3) 0.027(2) -0.008(2) -0.001(2) 0.000(2)
C73 0.035(3) 0.028(3) 0.035(3) 0.001(2) 0.005(2) -0.002(2)
C74 0.038(3) 0.034(3) 0.025(2) 0.004(2) 0.005(2) 0.000(2)

loop_
_atom_type_symbol
_atom_type_description
_atom_type_scat_dispersion_real
_atom_type_scat_dispersion_imag
_atom_type_scat_source
C C 0.0181 0.0091 'International Tables Vol C Tables 4.2.6.8 and 6.1.1.4'
H H 0.0000 0.0000 'International Tables Vol C Tables 4.2.6.8 and 6.1.1.4'
Cl Cl 0.3639 0.7018 'International Tables Vol C Tables 4.2.6.8 and 6.1.1.4'

loop_
_geom_angle_atom_site_label_1
_geom_angle_atom_site_label_2
_geom_angle_atom_site_label_3
_geom_angle
C2 C1 C55 121.4(5)
C2 C1 C3 109.2(4)
C55 C1 C3 122.2(5)
C10 C2 C1 120.3(5)
C10 C2 C11 124.8(5)
C1 C2 C11 109.5(4)
C36 C3 C26 121.1(5)
C36 C3 C1 119.0(5)
C26 C3 C1 108.7(4)
C12 C4 C27 121.3(5)
C12 C4 C70 119.4(5)
C27 C4 C70 108.5(5)
C65 C5 C9 116.7(5)
C65 C5 C16 117.7(5)
C9 C5 C16 120.0(5)
C7 C6 C66 116.1(5)
C7 C6 C35 118.5(5)
C66 C6 C35 118.1(5)
C6 C7 C9 121.1(5)
C6 C7 C38 121.9(5)
C9 C7 C38 107.3(5)
C68 C8 C47 120.6(5)
C68 C8 C36 121.3(5)
C47 C8 C36 108.6(5)
C5 C9 C7 121.2(5)
C5 C9 C13 121.2(5)
C7 C9 C13 108.0(5)
C2 C10 C22 119.1(5)
C2 C10 C19 120.0(5)
C22 C10 C19 118.0(4)
C26 C11 C45 112.2(4)
C26 C11 C2 102.1(4)
C45 C11 C2 110.1(4)
C26 C11 Cl1 110.9(3)
C45 C11 Cl1 108.7(3)
C2 C11 Cl1 112.9(3)
C4 C12 C63 119.4(5)
C4 C12 C40 119.7(5)
C63 C12 C40 108.3(5)
C20 C13 C41 119.5(5)
C20 C13 C9 119.9(5)
C41 C13 C9 108.7(5)
C29 C14 C20 119.2(5)
C29 C14 C28 123.1(5)
C20 C14 C28 110.4(5)
C34 C15 C16 123.1(5)
C34 C15 C20 107.4(5)
C16 C15 C20 121.9(5)
C15 C16 C51 117.4(5)
C15 C16 C5 117.1(5)
C51 C16 C5 121.2(5)
C25 C17 C60 106.0(4)
C25 C17 C44 100.7(4)
C60 C17 C44 115.5(4)
C25 C17 Cl6 111.7(4)
C60 C17 Cl6 110.8(4)
C44 C17 Cl6 111.6(4)
C60 C18 C24 122.9(5)
C60 C18 C32 121.3(5)
C24 C18 C32 107.2(4)
C10 C19 C24 111.6(4)
C10 C19 C54 111.2(4)
C24 C19 C54 100.6(4)
C10 C19 Cl10 110.4(3)
C24 C19 Cl10 111.5(3)
C54 C19 Cl10 111.2(3)
C13 C20 C14 121.6(5)
C13 C20 C15 119.7(5)
C14 C20 C15 107.9(5)
C46 C21 C33 118.3(5)
C46 C21 C58 116.1(5)
C33 C21 C58 123.2(5)
C10 C22 C70 120.5(5)
C10 C22 C23 124.2(4)
C70 C22 C23 110.0(4)
C27 C23 C53 112.2(4)
C27 C23 C22 102.2(4)
C53 C23 C22 110.5(4)
C27 C23 Cl9 112.2(3)
C53 C23 Cl9 109.2(3)
C22 C23 Cl9 110.5(3)
C53 C24 C18 120.1(5)
C53 C24 C19 126.0(4)
C18 C24 C19 109.9(4)
C34 C25 C30 122.4(5)
C34 C25 C17 119.9(5)
C30 C25 C17 113.8(5)
C72 C26 C3 120.5(5)
C72 C26 C11 122.7(5)
C3 C26 C11 109.3(4)
C57 C27 C4 119.6(5)
C57 C27 C23 122.3(5)
C4 C27 C23 109.8(4)
C14 C28 C34 100.9(5)
C14 C28 C43 111.9(4)
C34 C28 C43 107.6(4)
C14 C28 Cl7 110.8(4)
C34 C28 Cl7 114.3(4)
C43 C28 Cl7 111.0(4)
C14 C29 C61 120.1(5)
C14 C29 C31 121.6(5)
C61 C29 C31 110.6(5)
C25 C30 C51 121.5(5)
C25 C30 C42 112.2(5)
C51 C30 C42 125.2(5)
C29 C31 C57 100.9(4)
C29 C31 C62 110.5(4)
C57 C31 C62 111.6(4)
C29 C31 Cl8 112.7(4)
C57 C31 Cl8 111.7(4)
C62 C31 Cl8 109.2(4)
C73 C32 C54 120.6(5)
C73 C32 C18 119.9(5)
C54 C32 C18 109.4(4)
C71 C33 C51 117.5(5)
C71 C33 C21 118.1(5)
C51 C33 C21 119.0(5)
C25 C34 C15 117.8(5)
C25 C34 C28 123.1(5)
C15 C34 C28 112.3(5)
C47 C35 C50 116.5(5)
C47 C35 C6 119.2(5)
C50 C35 C6 118.2(5)
C3 C36 C8 120.7(5)
C3 C36 C64 119.0(5)
C8 C36 C64 108.1(5)
C38 C37 C50 119.5(5)
C38 C37 C63 119.8(5)
C50 C37 C63 108.5(5)
C37 C38 C41 120.2(5)
C37 C38 C7 119.4(5)
C41 C38 C7 108.3(5)
C49 C39 C46 120.0(5)
C49 C39 C69 120.1(5)
C46 C39 C69 111.1(5)
C68 C40 C50 121.6(5)
C68 C40 C12 121.9(5)
C50 C40 C12 108.1(5)
C61 C41 C13 118.7(5)
C61 C41 C38 119.5(5)
C13 C41 C38 107.6(5)
C30 C42 C58 111.7(5)
C30 C42 C44 101.2(4)
C58 C42 C44 108.0(4)
C30 C42 Cl4 108.2(4)
C58 C42 Cl4 114.1(4)
C44 C42 Cl4 112.9(4)
C62 C43 C60 120.9(5)
C62 C43 C28 119.4(5)
C60 C43 C28 118.1(5)
C73 C44 C42 100.2(4)
C73 C44 C17 112.5(4)
C42 C44 C17 107.8(5)
C73 C44 Cl5 107.5(4)
C42 C44 Cl5 114.5(4)
C17 C44 Cl5 113.7(4)
C54 C45 C67 118.8(5)
C54 C45 C11 117.9(4)
C67 C45 C11 121.5(5)
C21 C46 C39 121.8(5)
C21 C46 C48 123.5(5)
C39 C46 C48 108.0(5)
C35 C47 C8 121.6(5)
C35 C47 C59 121.3(5)
C8 C47 C59 107.3(5)
C67 C48 C72 111.9(4)
C67 C48 C46 108.6(4)
C72 C48 C46 102.4(4)
C67 C48 Cl2 108.9(4)
C72 C48 Cl2 110.0(4)
C46 C48 Cl2 115.0(4)
C39 C49 C71 118.4(5)
C39 C49 C56 119.6(5)
C71 C49 C56 109.5(5)
C35 C50 C40 120.5(5)
C35 C50 C37 122.1(5)
C40 C50 C37 107.9(5)
C16 C51 C30 116.9(5)
C16 C51 C33 120.7(5)
C30 C51 C33 117.8(5)
C73 C52 C67 121.9(5)
C73 C52 C58 110.8(5)
C67 C52 C58 124.0(5)
C24 C53 C62 119.3(5)
C24 C53 C23 116.2(5)
C62 C53 C23 122.9(5)
C32 C54 C45 120.5(5)
C32 C54 C19 108.3(4)
C45 C54 C19 126.0(4)
C70 C55 C1 116.5(5)
C70 C55 C68 118.2(5)
C1 C55 C68 118.1(5)
C59 C56 C66 120.5(5)
C59 C56 C49 120.3(5)
C66 C56 C49 107.4(5)
C27 C57 C74 119.5(5)
C27 C57 C31 122.7(5)
C74 C57 C31 110.6(5)
C52 C58 C21 106.9(4)
C52 C58 C42 102.5(4)
C21 C58 C42 115.5(5)
C52 C58 Cl3 111.3(4)
C21 C58 Cl3 108.5(4)
C42 C58 Cl3 111.9(4)
C56 C59 C64 119.6(5)
C56 C59 C47 119.2(5)
C64 C59 C47 109.0(5)
C18 C60 C43 117.4(5)
C18 C60 C17 119.4(5)
C43 C60 C17 120.7(5)
C41 C61 C29 120.6(5)
C41 C61 C74 120.1(5)
C29 C61 C74 108.7(5)
C43 C62 C53 119.4(5)
C43 C62 C31 121.2(5)
C53 C62 C31 118.9(4)
C74 C63 C12 118.7(5)
C74 C63 C37 120.5(5)
C12 C63 C37 107.1(5)
C69 C64 C59 120.7(5)
C69 C64 C36 118.7(5)
C59 C64 C36 107.0(5)
C5 C65 C66 121.5(5)
C5 C65 C71 120.9(5)
C66 C65 C71 108.5(5)
C6 C66 C65 120.9(5)
C6 C66 C56 121.3(5)
C65 C66 C56 108.0(5)
C52 C67 C45 118.6(5)
C52 C67 C48 118.0(5)
C45 C67 C48 122.1(5)
C40 C68 C8 116.8(5)
C40 C68 C55 118.1(5)
C8 C68 C55 118.5(5)
C64 C69 C72 121.1(5)
C64 C69 C39 119.7(5)
C72 C69 C39 107.4(5)
C55 C70 C22 121.5(5)
C55 C70 C4 122.3(5)
C22 C70 C4 109.0(4)
C33 C71 C49 122.8(5)
C33 C71 C65 121.8(5)
C49 C71 C65 106.4(5)
C26 C72 C69 119.5(5)
C26 C72 C48 123.2(5)
C69 C72 C48 109.3(5)
C32 C73 C52 119.2(5)
C32 C73 C44 122.4(5)
C52 C73 C44 115.7(5)
C63 C74 C57 121.4(5)
C63 C74 C61 119.6(5)
C57 C74 C61 108.6(5)
C78 C79 C80 121.8(9)
C76 C75 C80 119.4(9)
C79 C80 C81 121.5(9)
C79 C80 C75 115.5(9)
C81 C80 C75 122.9(9)
C76 C77 C78 113.1(10)
C79 C78 C77 123.6(9)
C75 C76 C77 126.5(10)

loop_
_geom_bond_atom_site_label_1
_geom_bond_atom_site_label_2
_geom_bond_distance
Cl9 C23 1.831(5)
Cl2 C48 1.821(5)
Cl6 C17 1.799(5)
Cl5 C44 1.785(6)
Cl8 C31 1.816(5)
Cl7 C28 1.818(5)
Cl1 C11 1.818(5)
Cl3 C58 1.809(6)
Cl4 C42 1.790(6)
Cl10 C19 1.818(5)
C1 C2 1.406(7)
C1 C55 1.415(8)
C1 C3 1.446(7)
C2 C10 1.386(7)
C2 C11 1.534(7)
C3 C36 1.382(7)
C3 C26 1.428(8)
C4 C12 1.376(8)
C4 C27 1.432(7)
C4 C70 1.451(8)
C5 C65 1.389(8)
C5 C9 1.416(8)
C5 C16 1.463(8)
C6 C7 1.415(8)
C6 C66 1.416(8)
C6 C35 1.462(8)
C7 C9 1.424(8)
C7 C38 1.450(8)
C8 C68 1.415(8)
C8 C47 1.430(8)
C8 C36 1.444(8)
C9 C13 1.447(8)
C10 C22 1.391(7)
C10 C19 1.503(7)
C11 C26 1.510(7)
C11 C45 1.520(7)
C12 C63 1.440(8)
C12 C40 1.448(8)
C13 C20 1.378(8)
C13 C41 1.415(8)
C14 C29 1.353(8)
C14 C20 1.435(8)
C14 C28 1.493(8)
C15 C34 1.385(8)
C15 C16 1.428(8)
C15 C20 1.458(8)
C16 C51 1.429(8)
C17 C25 1.501(8)
C17 C60 1.555(7)
C17 C44 1.602(8)
C18 C60 1.386(7)
C18 C24 1.402(7)
C18 C32 1.456(7)
C19 C24 1.515(7)
C19 C54 1.518(7)
C21 C46 1.409(8)
C21 C33 1.450(8)
C21 C58 1.515(8)
C22 C70 1.404(7)
C22 C23 1.534(7)
C23 C27 1.503(8)
C23 C53 1.519(7)
C24 C53 1.381(7)
C25 C34 1.355(8)
C25 C30 1.367(8)
C26 C72 1.357(8)
C27 C57 1.376(8)
C28 C34 1.523(8)
C28 C43 1.540(8)
C29 C61 1.429(8)
C29 C31 1.520(8)
C30 C51 1.433(8)
C30 C42 1.492(8)
C31 C57 1.526(7)
C31 C62 1.528(7)
C32 C73 1.363(8)
C32 C54 1.393(7)
C33 C71 1.399(8)
C33 C51 1.450(8)
C35 C47 1.412(8)
C35 C50 1.421(8)
C36 C64 1.447(8)
C37 C38 1.387(8)
C37 C50 1.442(8)
C37 C63 1.445(8)
C38 C41 1.439(8)
C39 C49 1.398(8)
C39 C46 1.413(8)
C39 C69 1.436(8)
C40 C68 1.412(8)
C40 C50 1.427(8)
C41 C61 1.411(8)
C42 C58 1.582(8)
C42 C44 1.583(8)
C43 C62 1.414(7)
C43 C60 1.420(7)
C44 C73 1.491(8)
C45 C54 1.394(7)
C45 C67 1.406(7)
C46 C48 1.528(8)
C47 C59 1.446(8)
C48 C67 1.512(7)
C48 C72 1.519(8)
C49 C71 1.423(8)
C49 C56 1.454(8)
C52 C73 1.372(8)
C52 C67 1.396(8)
C52 C58 1.512(7)
C53 C62 1.433(7)
C55 C70 1.403(7)
C55 C68 1.479(7)
C56 C59 1.381(8)
C56 C66 1.441(8)
C57 C74 1.426(8)
C59 C64 1.442(8)
C61 C74 1.434(8)
C63 C74 1.391(8)
C64 C69 1.392(8)
C65 C66 1.434(8)
C65 C71 1.475(8)
C69 C72 1.435(7)
C79 C78 1.362(12)
C79 C80 1.373(13)
C75 C76 1.324(13)
C75 C80 1.477(13)
C80 C81 1.439(14)
C77 C76 1.375(14)
C77 C78 1.422(13)
